data_7038122
loop_
_publ_author_name
'Batke, S.'
'Kothe, T.'
'Haas, M.'
'Wadepohl, H.'
'Ballmann, J.'

_publ_section_title
;
 Diamidophosphines with six-membered chelates and their coordination
 chemistry with group 4 metals: development of a
 trimethylene-methane-tethered [PN2]-type &quot;molecular claw&quot;.
;
_journal_issue 8
_journal_name_full 'Dalton transactions (Cambridge, England : 2003)'
_journal_page_first 3528
_journal_page_last 3540
_journal_paper_doi 10.1039/c5dt04911c
_journal_volume 45
_journal_year 2016
_chemical_formula_moiety 'C24 H27 Cl2 N2 P Zr, C H2 Cl2'
_chemical_formula_sum 'C25 H29 Cl4 N2 P Zr'
_chemical_formula_weight 621.49
_chemical_properties_physical moisture-sensitive
_space_group_crystal_system triclinic
_space_group_IT_number 2
_space_group_name_Hall '-P 1'
_space_group_name_H-M_alt 'P -1'
_symmetry_cell_setting triclinic
_symmetry_Int_Tables_number 2
_symmetry_space_group_name_Hall '-P 1'
_symmetry_space_group_name_H-M 'P -1'
_atom_sites_solution_hydrogens geom
_atom_sites_solution_primary iterative
_atom_sites_solution_secondary difmap
_audit_block_code ba_tk9
_audit_creation_date 2015-12-03
_audit_creation_method
;
Olex2 1.2
(compiled 2015.09.30 svn.r3233 for OlexSys, GUI svn.r5103)
;
_audit_update_record
;
2015-12-07 deposited with the CCDC.
2016-01-14 downloaded from the CCDC.
;
_cell_angle_alpha 66.612(7)
_cell_angle_beta 84.723(8)
_cell_angle_gamma 75.566(12)
_cell_formula_units_Z 2
_cell_length_a 8.582(3)
_cell_length_b 11.757(5)
_cell_length_c 14.513(5)
_cell_measurement_reflns_used 8172
_cell_measurement_temperature 100(2)
_cell_measurement_theta_max 32.29
_cell_measurement_theta_min 2.45
_cell_volume 1301.6(9)
_computing_cell_refinement
;
SAINT (see _computing_data_reduction). Includes estimated systematic errors
 of the unit cell constants from Monte Carlo simulations.
;
_computing_data_collection 'SMART-5.631 (Bruker AXS, 2003)'
_computing_data_reduction 'SAINT V8.34A (Bruker AXS, 1997-2013),SADABS-2014_5 (Sheldrick and Bruker AXS, 1997-2014)'
_computing_molecular_graphics 'Olex2 (Dolomanov et al., 2009)'
_computing_publication_material 'encif (Wadepohl, 2009-15); encifer 1.5 (CCDC, 2014)'
_computing_structure_refinement 'ShelXL (Sheldrick, 2015)'
_computing_structure_solution 'SUPERFLIP (Palatinus, 2007-2009)'
_diffrn_ambient_environment 'perfluoro polyether oil / N~2~'
_diffrn_ambient_temperature 100(1)
_diffrn_detector 'CCD plate'
_diffrn_detector_area_resol_mean 8.19
_diffrn_detector_type CCD-PXL-KAF2
_diffrn_measured_fraction_theta_full 1.000
_diffrn_measured_fraction_theta_max 0.933
_diffrn_measurement_device 'three-circle diffractometer'
_diffrn_measurement_device_type 'Bruker AXS Smart 1000'
_diffrn_measurement_method '\f- and \w-scans'
_diffrn_measurement_specimen_support 'polyimid foil'
_diffrn_radiation_monochromator graphite
_diffrn_radiation_probe x-ray
_diffrn_radiation_type MoK\a
_diffrn_radiation_wavelength 0.71073
_diffrn_reflns_av_R_equivalents 0.0271
_diffrn_reflns_av_unetI/netI 0.0227
_diffrn_reflns_laue_measured_fraction_full 1.000
_diffrn_reflns_laue_measured_fraction_max 0.933
_diffrn_reflns_limit_h_max 12
_diffrn_reflns_limit_h_min -12
_diffrn_reflns_limit_k_max 17
_diffrn_reflns_limit_k_min -17
_diffrn_reflns_limit_l_max 21
_diffrn_reflns_limit_l_min -21
_diffrn_reflns_number 33951
_diffrn_reflns_point_group_measured_fraction_full 1.000
_diffrn_reflns_point_group_measured_fraction_max 0.933
_diffrn_reflns_theta_full 25.242
_diffrn_reflns_theta_max 32.529
_diffrn_reflns_theta_min 1.941
_diffrn_source 'sealed X-Ray tube (Mo)'
_diffrn_source_type 'fine focus tube'
_diffrn_standards_number 0
_exptl_absorpt_coefficient_mu 0.912
_exptl_absorpt_correction_T_max 0.7464
_exptl_absorpt_correction_T_min 0.6575
_exptl_absorpt_correction_type multi-scan
_exptl_absorpt_process_details
;
multi-scan from symmetry-related measurements (Blessing 1995)
SADABS (see _computing_data_reduction)
;
_exptl_crystal_colour yellow
_exptl_crystal_density_diffrn 1.586
_exptl_crystal_description block
_exptl_crystal_F_000 632
_exptl_crystal_size_max 0.300
_exptl_crystal_size_mid 0.300
_exptl_crystal_size_min 0.200
_refine_diff_density_max 0.684
_refine_diff_density_min -0.290
_refine_diff_density_rms 0.070
_refine_ls_extinction_method none
_refine_ls_goodness_of_fit_ref 1.044
_refine_ls_hydrogen_treatment constr
_refine_ls_matrix_type full
_refine_ls_number_parameters 298
_refine_ls_number_reflns 8800
_refine_ls_number_restraints 0
_refine_ls_restrained_S_all 1.044
_refine_ls_R_factor_all 0.0263
_refine_ls_R_factor_gt 0.0225
_refine_ls_shift/su_max 0.002
_refine_ls_shift/su_mean 0.000
_refine_ls_structure_factor_coef Fsqd
_refine_ls_weighting_details 'w=1/[\s^2^(Fo^2^)+(0.0266P)^2^+0.6374P] where P=(Fo^2^+2Fc^2^)/3'
_refine_ls_weighting_scheme calc
_refine_ls_wR_factor_gt 0.0563
_refine_ls_wR_factor_ref 0.0585
_reflns_Friedel_coverage 0.000
_reflns_number_gt 8017
_reflns_number_total 8800
_reflns_threshold_expression 'I > 2\s(I)'
_cod_data_source_file c5dt04911c2.cif
_cod_data_source_block ba_tk9
_cod_depositor_comments 'Adding full bibliography for 7038121--7038129.cif.'
_cod_database_code 7038122
_audit_block_refno 2475
_audit_block_usercomment NPNZrCl2
_shelx_space_group_comment
;
The symmetry employed for this shelxl refinement is uniquely defined
by the following loop, which should always be used as a source of
symmetry information in preference to the above space-group names.
They are only intended as comments.
;
_shelx_estimated_absorpt_t_max 0.839
_shelx_estimated_absorpt_t_min 0.771
_shelxl_version_number 2014/7
_olex2_refinement_description
;
1. Fixed Uiso
 At 1.2 times of:
  All C(H) groups, All C(H,H) groups
2.a Secondary CH2 refined with riding coordinates:
 C1(H1A,H1B), C2(H2A,H2B), C3(H3A,H3B), C4(H4A,H4B), C5(H5A,H5B), C6(H6A,H6B),
 C25(H25A,H25B)
2.b Aromatic/amide H refined with riding coordinates:
 C8(H8), C9(H9), C10(H10), C11(H11), C12(H12), C14(H14), C15(H15), C16(H16),
 C17(H17), C18(H18), C20(H20), C21(H21), C22(H22), C23(H23), C24(H24)
;
_olex2_submission_special_instructions 'No special instructions were received'

loop_
_symmetry_equiv_pos_as_xyz
'x, y, z'
'-x, -y, -z'

loop_
_atom_site_label
_atom_site_type_symbol
_atom_site_fract_x
_atom_site_fract_y
_atom_site_fract_z
_atom_site_U_iso_or_equiv
_atom_site_adp_type
_atom_site_occupancy
_atom_site_site_symmetry_order
_atom_site_calc_flag
_atom_site_refinement_flags_posn
Zr Zr 0.42942(2) 0.80470(2) 0.32534(2) 0.00921(3) Uani 1 1 d .
Cl1 Cl 0.71459(3) 0.70640(3) 0.31315(2) 0.01631(6) Uani 1 1 d .
Cl2 Cl 0.46714(4) 0.91271(3) 0.42877(2) 0.01828(6) Uani 1 1 d .
P P 0.10416(3) 0.89239(3) 0.34189(2) 0.01013(5) Uani 1 1 d .
N1 N 0.35176(11) 0.63868(9) 0.38456(7) 0.01142(16) Uani 1 1 d .
N2 N 0.37575(11) 0.91358(9) 0.17541(7) 0.01192(17) Uani 1 1 d .
C1 C 0.01481(13) 0.79107(11) 0.45429(8) 0.01322(19) Uani 1 1 d .
H1A H 0.0236 0.8170 0.5104 0.016 Uiso 1 1 calc R
H1B H -0.1009 0.8041 0.4415 0.016 Uiso 1 1 calc R
C2 C 0.09645(13) 0.64887(11) 0.48533(9) 0.0137(2) Uani 1 1 d .
H2A H 0.0605 0.6014 0.5537 0.016 Uiso 1 1 calc R
H2B H 0.0601 0.6173 0.4391 0.016 Uiso 1 1 calc R
C3 C 0.28105(13) 0.61983(11) 0.48480(8) 0.01242(19) Uani 1 1 d .
H3A H 0.3165 0.6754 0.5110 0.015 Uiso 1 1 calc R
H3B H 0.3231 0.5304 0.5309 0.015 Uiso 1 1 calc R
C4 C 0.01637(13) 0.87442(11) 0.23930(8) 0.01280(19) Uani 1 1 d .
H4A H 0.0353 0.7825 0.2533 0.015 Uiso 1 1 calc R
H4B H -0.1014 0.9090 0.2379 0.015 Uiso 1 1 calc R
C5 C 0.08408(13) 0.94124(11) 0.13571(8) 0.01295(19) Uani 1 1 d .
H5A H 0.0718 1.0321 0.1235 0.016 Uiso 1 1 calc R
H5B H 0.0201 0.9377 0.0839 0.016 Uiso 1 1 calc R
C6 C 0.26193(13) 0.88232(11) 0.12415(9) 0.01334(19) Uani 1 1 d .
H6A H 0.2779 0.7885 0.1507 0.016 Uiso 1 1 calc R
H6B H 0.2878 0.9116 0.0517 0.016 Uiso 1 1 calc R
C7 C 0.00657(13) 1.05516(11) 0.32531(8) 0.01221(19) Uani 1 1 d .
C8 C 0.08658(14) 1.15208(11) 0.27299(9) 0.0154(2) Uani 1 1 d .
H8 H 0.1945 1.1311 0.2523 0.018 Uiso 1 1 calc R
C9 C 0.00924(15) 1.27915(11) 0.25098(9) 0.0170(2) Uani 1 1 d .
H9 H 0.0640 1.3446 0.2147 0.020 Uiso 1 1 calc R
C10 C -0.14809(15) 1.31029(12) 0.28215(9) 0.0176(2) Uani 1 1 d .
H10 H -0.2012 1.3970 0.2667 0.021 Uiso 1 1 calc R
C11 C -0.22752(14) 1.21413(12) 0.33606(9) 0.0173(2) Uani 1 1 d .
H11 H -0.3342 1.2354 0.3585 0.021 Uiso 1 1 calc R
C12 C -0.15162(14) 1.08718(12) 0.35725(9) 0.0153(2) Uani 1 1 d .
H12 H -0.2069 1.0221 0.3934 0.018 Uiso 1 1 calc R
C13 C 0.35951(13) 0.54293(10) 0.34834(8) 0.01131(18) Uani 1 1 d .
C14 C 0.29356(13) 0.43638(11) 0.39930(8) 0.01332(19) Uani 1 1 d .
H14 H 0.2425 0.4260 0.4621 0.016 Uiso 1 1 calc R
C15 C 0.30267(14) 0.34604(11) 0.35838(9) 0.0156(2) Uani 1 1 d .
H15 H 0.2577 0.2745 0.3938 0.019 Uiso 1 1 calc R
C16 C 0.37638(14) 0.35869(12) 0.26664(9) 0.0164(2) Uani 1 1 d .
H16 H 0.3792 0.2980 0.2383 0.020 Uiso 1 1 calc R
C17 C 0.44603(14) 0.46199(11) 0.21704(9) 0.0152(2) Uani 1 1 d .
H17 H 0.4988 0.4708 0.1549 0.018 Uiso 1 1 calc R
C18 C 0.43916(13) 0.55200(11) 0.25731(9) 0.0135(2) Uani 1 1 d .
H18 H 0.4890 0.6210 0.2229 0.016 Uiso 1 1 calc R
C19 C 0.42067(13) 1.02987(10) 0.12405(8) 0.01172(19) Uani 1 1 d .
C20 C 0.54428(14) 1.05558(12) 0.16508(9) 0.0156(2) Uani 1 1 d .
H20 H 0.5989 0.9921 0.2241 0.019 Uiso 1 1 calc R
C21 C 0.58780(15) 1.17130(12) 0.12112(9) 0.0169(2) Uani 1 1 d .
H21 H 0.6695 1.1870 0.1513 0.020 Uiso 1 1 calc R
C22 C 0.51312(15) 1.26471(11) 0.03321(10) 0.0176(2) Uani 1 1 d .
H22 H 0.5421 1.3444 0.0034 0.021 Uiso 1 1 calc R
C23 C 0.39526(14) 1.23912(11) -0.01008(9) 0.0170(2) Uani 1 1 d .
H23 H 0.3456 1.3014 -0.0712 0.020 Uiso 1 1 calc R
C24 C 0.34826(13) 1.12406(11) 0.03415(9) 0.0138(2) Uani 1 1 d .
H24 H 0.2667 1.1092 0.0033 0.017 Uiso 1 1 calc R
Cl11 Cl 0.20028(4) 0.52344(3) 0.00260(2) 0.02117(6) Uani 1 1 d .
Cl12 Cl 0.00334(4) 0.64213(3) 0.13082(3) 0.02426(7) Uani 1 1 d .
C25 C 0.07071(16) 0.66379(13) 0.00781(10) 0.0223(2) Uani 1 1 d .
H25A H 0.1284 0.7334 -0.0172 0.027 Uiso 1 1 calc R
H25B H -0.0234 0.6894 -0.0367 0.027 Uiso 1 1 calc R

loop_
_atom_site_aniso_label
_atom_site_aniso_U_11
_atom_site_aniso_U_22
_atom_site_aniso_U_33
_atom_site_aniso_U_23
_atom_site_aniso_U_13
_atom_site_aniso_U_12
Zr 0.00909(5) 0.00922(5) 0.00872(5) -0.00179(4) 0.00023(3) -0.00396(3)
Cl1 0.00982(11) 0.01617(12) 0.01863(13) -0.00209(10) 0.00139(9) -0.00386(9)
Cl2 0.02301(13) 0.02189(14) 0.01555(13) -0.00929(11) 0.00081(10) -0.01175(11)
P 0.00988(11) 0.01063(12) 0.00998(12) -0.00359(10) 0.00111(9) -0.00364(9)
N1 0.0116(4) 0.0111(4) 0.0111(4) -0.0030(3) 0.0016(3) -0.0046(3)
N2 0.0118(4) 0.0114(4) 0.0100(4) -0.0009(3) 0.0011(3) -0.0039(3)
C1 0.0128(4) 0.0145(5) 0.0119(5) -0.0045(4) 0.0030(4) -0.0046(4)
C2 0.0140(5) 0.0138(5) 0.0125(5) -0.0032(4) 0.0030(4) -0.0060(4)
C3 0.0142(5) 0.0119(5) 0.0106(5) -0.0028(4) 0.0012(4) -0.0051(4)
C4 0.0126(4) 0.0150(5) 0.0126(5) -0.0055(4) 0.0006(4) -0.0063(4)
C5 0.0130(5) 0.0143(5) 0.0106(5) -0.0032(4) -0.0008(4) -0.0038(4)
C6 0.0142(5) 0.0128(5) 0.0127(5) -0.0043(4) 0.0012(4) -0.0040(4)
C7 0.0119(4) 0.0132(5) 0.0126(5) -0.0062(4) 0.0001(4) -0.0027(4)
C8 0.0144(5) 0.0138(5) 0.0180(5) -0.0062(4) 0.0015(4) -0.0035(4)
C9 0.0197(5) 0.0133(5) 0.0173(5) -0.0047(4) -0.0010(4) -0.0042(4)
C10 0.0191(5) 0.0152(5) 0.0167(5) -0.0066(4) -0.0051(4) 0.0016(4)
C11 0.0136(5) 0.0202(6) 0.0163(5) -0.0080(4) -0.0010(4) 0.0008(4)
C12 0.0133(5) 0.0175(5) 0.0148(5) -0.0060(4) 0.0009(4) -0.0038(4)
C13 0.0103(4) 0.0109(4) 0.0117(5) -0.0029(4) -0.0003(3) -0.0030(4)
C14 0.0148(5) 0.0133(5) 0.0117(5) -0.0035(4) 0.0019(4) -0.0057(4)
C15 0.0162(5) 0.0141(5) 0.0175(5) -0.0057(4) 0.0013(4) -0.0063(4)
C16 0.0158(5) 0.0166(5) 0.0186(5) -0.0092(4) -0.0005(4) -0.0026(4)
C17 0.0136(5) 0.0163(5) 0.0131(5) -0.0049(4) 0.0006(4) -0.0005(4)
C18 0.0123(4) 0.0126(5) 0.0124(5) -0.0019(4) 0.0017(4) -0.0027(4)
C19 0.0115(4) 0.0111(5) 0.0108(5) -0.0030(4) 0.0031(3) -0.0027(4)
C20 0.0161(5) 0.0186(5) 0.0110(5) -0.0027(4) 0.0010(4) -0.0073(4)
C21 0.0179(5) 0.0202(6) 0.0160(5) -0.0084(4) 0.0050(4) -0.0097(4)
C22 0.0188(5) 0.0126(5) 0.0200(6) -0.0051(4) 0.0071(4) -0.0056(4)
C23 0.0152(5) 0.0126(5) 0.0164(5) -0.0002(4) 0.0035(4) -0.0016(4)
C24 0.0128(4) 0.0132(5) 0.0117(5) -0.0017(4) 0.0015(4) -0.0024(4)
Cl11 0.01803(13) 0.02152(14) 0.02586(15) -0.01259(12) 0.00118(11) -0.00256(11)
Cl12 0.02548(15) 0.02739(16) 0.02522(16) -0.01671(13) 0.00050(12) -0.00455(12)
C25 0.0223(6) 0.0171(6) 0.0239(6) -0.0063(5) 0.0037(5) -0.0025(5)

loop_
_atom_type_symbol
_atom_type_description
_atom_type_scat_dispersion_real
_atom_type_scat_dispersion_imag
_atom_type_scat_source
C C 0.0033 0.0016 'International Tables Vol C Tables 4.2.6.8 and 6.1.1.4'
H H 0.0000 0.0000 'International Tables Vol C Tables 4.2.6.8 and 6.1.1.4'
Cl Cl 0.1484 0.1585 'International Tables Vol C Tables 4.2.6.8 and 6.1.1.4'
N N 0.0061 0.0033 'International Tables Vol C Tables 4.2.6.8 and 6.1.1.4'
P P 0.1023 0.0942 'International Tables Vol C Tables 4.2.6.8 and 6.1.1.4'
Zr Zr -2.9673 0.5597 'International Tables Vol C Tables 4.2.6.8 and 6.1.1.4'

loop_
_geom_angle_atom_site_label_1
_geom_angle_atom_site_label_2
_geom_angle_atom_site_label_3
_geom_angle
Cl1 Zr P 174.441(10)
Cl2 Zr Cl1 96.86(2)
Cl2 Zr P 87.197(19)
N1 Zr Cl1 96.61(4)
N1 Zr Cl2 121.41(4)
N1 Zr P 78.00(4)
N1 Zr N2 115.62(4)
N2 Zr Cl1 100.02(3)
N2 Zr Cl2 117.53(4)
N2 Zr P 81.35(3)
C1 P Zr 114.11(4)
C1 P C4 103.36(6)
C4 P Zr 103.98(4)
C7 P Zr 124.62(4)
C7 P C1 105.76(6)
C7 P C4 102.31(5)
C3 N1 Zr 110.88(7)
C13 N1 Zr 131.70(8)
C13 N1 C3 117.38(9)
C6 N2 Zr 119.42(7)
C19 N2 Zr 122.41(7)
C19 N2 C6 117.22(9)
P C1 H1A 109.1
P C1 H1B 109.1
H1A C1 H1B 107.8
C2 C1 P 112.52(8)
C2 C1 H1A 109.1
C2 C1 H1B 109.1
C1 C2 H2A 108.7
C1 C2 H2B 108.7
H2A C2 H2B 107.6
C3 C2 C1 114.17(9)
C3 C2 H2A 108.7
C3 C2 H2B 108.7
N1 C3 C2 113.85(9)
N1 C3 H3A 108.8
N1 C3 H3B 108.8
C2 C3 H3A 108.8
C2 C3 H3B 108.8
H3A C3 H3B 107.7
P C4 H4A 108.8
P C4 H4B 108.8
H4A C4 H4B 107.6
C5 C4 P 114.01(8)
C5 C4 H4A 108.8
C5 C4 H4B 108.8
C4 C5 H5A 108.9
C4 C5 H5B 108.9
C4 C5 C6 113.44(9)
H5A C5 H5B 107.7
C6 C5 H5A 108.9
C6 C5 H5B 108.9
N2 C6 C5 114.64(10)
N2 C6 H6A 108.6
N2 C6 H6B 108.6
C5 C6 H6A 108.6
C5 C6 H6B 108.6
H6A C6 H6B 107.6
C8 C7 P 119.15(9)
C8 C7 C12 119.19(11)
C12 C7 P 121.50(9)
C7 C8 H8 119.8
C9 C8 C7 120.48(11)
C9 C8 H8 119.8
C8 C9 H9 120.0
C10 C9 C8 120.02(11)
C10 C9 H9 120.0
C9 C10 H10 120.1
C9 C10 C11 119.85(11)
C11 C10 H10 120.1
C10 C11 H11 119.8
C12 C11 C10 120.40(11)
C12 C11 H11 119.8
C7 C12 H12 120.0
C11 C12 C7 120.04(11)
C11 C12 H12 120.0
N1 C13 C14 123.29(10)
N1 C13 C18 118.92(10)
C14 C13 C18 117.78(10)
C13 C14 H14 119.8
C15 C14 C13 120.45(11)
C15 C14 H14 119.8
C14 C15 H15 119.4
C16 C15 C14 121.13(11)
C16 C15 H15 119.4
C15 C16 H16 120.6
C15 C16 C17 118.78(11)
C17 C16 H16 120.6
C16 C17 H17 119.7
C18 C17 C16 120.69(11)
C18 C17 H17 119.7
C13 C18 H18 119.5
C17 C18 C13 121.09(11)
C17 C18 H18 119.5
N2 C19 C20 118.67(10)
C24 C19 N2 123.93(10)
C24 C19 C20 117.38(10)
C19 C20 H20 119.3
C21 C20 C19 121.43(11)
C21 C20 H20 119.3
C20 C21 H21 119.7
C20 C21 C22 120.62(11)
C22 C21 H21 119.7
C21 C22 H22 120.7
C23 C22 C21 118.64(11)
C23 C22 H22 120.7
C22 C23 H23 119.3
C22 C23 C24 121.40(11)
C24 C23 H23 119.3
C19 C24 H24 119.8
C23 C24 C19 120.46(11)
C23 C24 H24 119.8
Cl11 C25 H25A 109.2
Cl11 C25 H25B 109.2
Cl12 C25 Cl11 111.93(7)
Cl12 C25 H25A 109.2
Cl12 C25 H25B 109.2
H25A C25 H25B 107.9

loop_
_geom_bond_atom_site_label_1
_geom_bond_atom_site_label_2
_geom_bond_distance
Zr Cl1 2.4555(9)
Zr Cl2 2.4038(7)
Zr P 2.7480(11)
Zr N1 2.0504(12)
Zr N2 2.0650(12)
P C1 1.8305(12)
P C4 1.8342(12)
P C7 1.8149(14)
N1 C3 1.4772(15)
N1 C13 1.4052(15)
N2 C6 1.4740(15)
N2 C19 1.4052(15)
C1 H1A 0.9900
C1 H1B 0.9900
C1 C2 1.5379(17)
C2 H2A 0.9900
C2 H2B 0.9900
C2 C3 1.5353(17)
C3 H3A 0.9900
C3 H3B 0.9900
C4 H4A 0.9900
C4 H4B 0.9900
C4 C5 1.5312(16)
C5 H5A 0.9900
C5 H5B 0.9900
C5 C6 1.5349(17)
C6 H6A 0.9900
C6 H6B 0.9900
C7 C8 1.3978(16)
C7 C12 1.4028(16)
C8 H8 0.9500
C8 C9 1.3929(17)
C9 H9 0.9500
C9 C10 1.3909(18)
C10 H10 0.9500
C10 C11 1.3924(19)
C11 H11 0.9500
C11 C12 1.3908(18)
C12 H12 0.9500
C13 C14 1.4062(16)
C13 C18 1.4080(16)
C14 H14 0.9500
C14 C15 1.3921(17)
C15 H15 0.9500
C15 C16 1.3892(18)
C16 H16 0.9500
C16 C17 1.3926(17)
C17 H17 0.9500
C17 C18 1.3850(17)
C18 H18 0.9500
C19 C20 1.4108(16)
C19 C24 1.4050(16)
C20 H20 0.9500
C20 C21 1.3849(17)
C21 H21 0.9500
C21 C22 1.3898(18)
C22 H22 0.9500
C22 C23 1.3883(19)
C23 H23 0.9500
C23 C24 1.3927(17)
C24 H24 0.9500
Cl11 C25 1.7703(15)
Cl12 C25 1.7632(15)
C25 H25A 0.9900
C25 H25B 0.9900

loop_
_geom_torsion_atom_site_label_1
_geom_torsion_atom_site_label_2
_geom_torsion_atom_site_label_3
_geom_torsion_atom_site_label_4
_geom_torsion
Zr P C1 C2 -33.71(9)
Zr P C4 C5 -55.25(9)
Zr P C7 C8 19.91(11)
Zr P C7 C12 -164.85(8)
Zr N1 C3 C2 103.80(9)
Zr N1 C13 C14 -177.78(8)
Zr N1 C13 C18 3.25(15)
Zr N2 C6 C5 85.30(11)
Zr N2 C19 C20 19.13(14)
Zr N2 C19 C24 -159.99(9)
P C1 C2 C3 45.98(12)
P C4 C5 C6 66.69(12)
P C7 C8 C9 174.05(9)
P C7 C12 C11 -174.70(9)
N1 C13 C14 C15 178.78(10)
N1 C13 C18 C17 -178.13(10)
N2 C19 C20 C21 -176.31(11)
N2 C19 C24 C23 177.39(11)
C1 P C4 C5 -174.71(8)
C1 P C7 C8 155.20(9)
C1 P C7 C12 -29.56(11)
C1 C2 C3 N1 -82.29(12)
C3 N1 C13 C14 4.66(15)
C3 N1 C13 C18 -174.31(10)
C4 P C1 C2 78.52(9)
C4 P C7 C8 -96.90(10)
C4 P C7 C12 78.34(10)
C4 C5 C6 N2 -75.40(12)
C6 N2 C19 C20 -172.11(10)
C6 N2 C19 C24 8.77(16)
C7 P C1 C2 -174.34(8)
C7 P C4 C5 75.56(9)
C7 C8 C9 C10 0.78(18)
C8 C7 C12 C11 0.54(17)
C8 C9 C10 C11 0.52(18)
C9 C10 C11 C12 -1.28(18)
C10 C11 C12 C7 0.75(18)
C12 C7 C8 C9 -1.30(18)
C13 N1 C3 C2 -78.16(12)
C13 C14 C15 C16 -0.11(18)
C14 C13 C18 C17 2.85(16)
C14 C15 C16 C17 1.92(18)
C15 C16 C17 C18 -1.32(17)
C16 C17 C18 C13 -1.09(17)
C18 C13 C14 C15 -2.24(16)
C19 N2 C6 C5 -83.81(12)
C19 C20 C21 C22 -1.71(18)
C20 C19 C24 C23 -1.74(16)
C20 C21 C22 C23 -0.63(18)
C21 C22 C23 C24 1.75(18)
C22 C23 C24 C19 -0.54(18)
C24 C19 C20 C21 2.86(17)
